data_2016857
loop_
_publ_author_name
'Lemmerer, Andreas'

_publ_section_title
;
 The hydrogen-bonding patterns of 3-phenylpropylammonium benzoate and
 3-phenylpropylammonium 3-iodobenzoate: generation of chiral crystals
 from achiral molecules
;
_journal_coeditor_code FG3065
_journal_issue 12
_journal_name_full 'Acta Crystallographica Section C'
_journal_page_first o626
_journal_page_last o629
_journal_paper_doi 10.1107/S0108270108036500
_journal_volume 64
_journal_year 2008
_chemical_formula_iupac 'C9 H14 N +, C7 H5 O2 -'
_chemical_formula_moiety 'C9 H14 N +, C7 H5 O2 -'
_chemical_formula_sum 'C16 H19 N O2'
_chemical_formula_weight 257.32
_chemical_name_systematic
;
3-phenylpropylammonium benzoate
;
_space_group_IT_number 56
_symmetry_cell_setting orthorhombic
_symmetry_space_group_name_Hall '-P 2ab 2ac'
_symmetry_space_group_name_H-M 'P c c n'
_atom_sites_solution_hydrogens geom
_atom_sites_solution_primary direct
_atom_sites_solution_secondary difmap
_audit_creation_method 'WinGX routine CIF_UPDATE'
_cell_angle_alpha 90
_cell_angle_beta 90
_cell_angle_gamma 90
_cell_formula_units_Z 8
_cell_length_a 16.2963(2)
_cell_length_b 23.3235(5)
_cell_length_c 7.4094(7)
_cell_measurement_reflns_used 2678
_cell_measurement_temperature 173(2)
_cell_measurement_theta_max 27.2
_cell_measurement_theta_min 2.5
_cell_volume 2816.2(3)
_computing_cell_refinement 'DENZO-SMN (Otwinowski & Minor, 1997)'
_computing_data_collection 'COLLECT (Nonius, 2000)'
_computing_data_reduction 'DENZO-SMN (Otwinowski & Minor, 1997)'
_computing_molecular_graphics
;
ORTEP-3 for Windows (Farrugia, 1997) and DIAMOND (Brandenburg,
1999)
;
_computing_publication_material
;
WinGX (Farrugia, 1999) and PLATON (Spek, 2003)
;
_computing_structure_refinement 'SHELXL97 (Sheldrick, 2008)'
_computing_structure_solution 'SHELXS97 (Sheldrick, 2008)'
_diffrn_ambient_temperature 173(2)
_diffrn_measured_fraction_theta_full 1
_diffrn_measured_fraction_theta_max 1
_diffrn_measurement_device_type 'Nonius KappaCCD area-detector'
_diffrn_measurement_method '0.8\% \f and \w scans'
_diffrn_radiation_monochromator graphite
_diffrn_radiation_source 'fine-focus sealed tube'
_diffrn_radiation_type MoK\a
_diffrn_radiation_wavelength 0.71073
_diffrn_reflns_av_R_equivalents 0.1073
_diffrn_reflns_limit_h_max 21
_diffrn_reflns_limit_h_min -21
_diffrn_reflns_limit_k_max 27
_diffrn_reflns_limit_k_min -30
_diffrn_reflns_limit_l_max 9
_diffrn_reflns_limit_l_min -9
_diffrn_reflns_number 16169
_diffrn_reflns_theta_full 28
_diffrn_reflns_theta_max 28
_diffrn_reflns_theta_min 1.52
_diffrn_standards_number 0
_exptl_absorpt_coefficient_mu 0.08
_exptl_absorpt_correction_T_max 0.992
_exptl_absorpt_correction_T_min 0.9655
_exptl_absorpt_correction_type integration
_exptl_absorpt_process_details 'Bruker XPREP (Bruker, 1999)'
_exptl_crystal_colour colourless
_exptl_crystal_density_diffrn 1.214
_exptl_crystal_density_meas 0
_exptl_crystal_density_method 'not measured'
_exptl_crystal_description block
_exptl_crystal_F_000 1104
_exptl_crystal_size_max 0.5
_exptl_crystal_size_mid 0.129
_exptl_crystal_size_min 0.104
_refine_diff_density_max 0.201
_refine_diff_density_min -0.226
_refine_ls_extinction_method none
_refine_ls_goodness_of_fit_ref 0.918
_refine_ls_hydrogen_treatment mixed
_refine_ls_matrix_type full
_refine_ls_number_parameters 181
_refine_ls_number_reflns 3401
_refine_ls_number_restraints 0
_refine_ls_restrained_S_all 0.918
_refine_ls_R_factor_gt 0.049
_refine_ls_shift/su_max 0
_refine_ls_structure_factor_coef Fsqd
_refine_ls_weighting_details 'calc w=1/[\s^2^(Fo^2^)+(0.0693P)^2^] where P=(Fo^2^+2Fc^2^)/3'
_refine_ls_weighting_scheme calc
_refine_ls_wR_factor_ref 0.1333
_reflns_number_gt 2087
_reflns_number_total 3401
_reflns_threshold_expression I>2\s(I)
_cod_data_source_file fg3065.cif
_cod_data_source_block I
_cod_database_code 2016857
_cod_database_fobs_code 2016857

loop_
_symmetry_equiv_pos_as_xyz
'x, y, z'
'-x+1/2, -y+1/2, z'
'x+1/2, -y, -z+1/2'
'-x, y+1/2, -z+1/2'
'-x, -y, -z'
'x-1/2, y-1/2, -z'
'-x-1/2, y, z-1/2'
'x, -y-1/2, z-1/2'

loop_
_atom_site_type_symbol
_atom_site_label
_atom_site_fract_x
_atom_site_fract_y
_atom_site_fract_z
_atom_site_U_iso_or_equiv
_atom_site_adp_type
_atom_site_calc_flag
_atom_site_refinement_flags
_atom_site_occupancy
C C1 0.99456(8) 0.31588(6) 0.3237(2) 0.0301(3) Uani d . 1
C C2 1.03846(11) 0.28071(7) 0.2094(2) 0.0442(4) Uani d . 1
H H2 1.0106 0.2533 0.1371 0.053 Uiso calc R 1
C C3 1.12350(11) 0.28525(9) 0.1996(3) 0.0553(5) Uani d . 1
H H3 1.1535 0.2608 0.1211 0.066 Uiso calc R 1
C C4 1.16402(10) 0.32493(8) 0.3033(3) 0.0519(5) Uani d . 1
H H4 1.222 0.3281 0.2959 0.062 Uiso calc R 1
C C5 1.12083(9) 0.35996(8) 0.4174(3) 0.0432(4) Uani d . 1
H H5 1.149 0.3873 0.4895 0.052 Uiso calc R 1
C C6 1.03601(8) 0.35556(6) 0.4280(2) 0.0327(4) Uani d . 1
H H6 1.0063 0.3799 0.5073 0.039 Uiso calc R 1
C C7 0.90259(9) 0.31122(7) 0.3358(2) 0.0364(4) Uani d . 1
O O1 0.86679(7) 0.27816(5) 0.22473(17) 0.0495(4) Uani d . 1
O O2 0.86628(6) 0.33945(6) 0.45306(19) 0.0537(4) Uani d . 1
C C8 0.46545(8) 0.45621(6) 0.3142(2) 0.0291(3) Uani d . 1
C C9 0.40954(9) 0.42320(7) 0.4095(2) 0.0368(4) Uani d . 1
H H9 0.4278 0.3902 0.473 0.044 Uiso calc R 1
C C10 0.32695(9) 0.43799(7) 0.4129(3) 0.0452(5) Uani d . 1
H H10 0.2894 0.4155 0.4807 0.054 Uiso calc R 1
C C11 0.29918(10) 0.48494(8) 0.3189(2) 0.0473(5) Uani d . 1
H H11 0.2425 0.4944 0.3196 0.057 Uiso calc R 1
C C12 0.35409(10) 0.51819(8) 0.2236(2) 0.0469(5) Uani d . 1
H H12 0.3354 0.5509 0.1591 0.056 Uiso calc R 1
C C13 0.43689(9) 0.50383(7) 0.2221(2) 0.0379(4) Uani d . 1
H H13 0.4745 0.5271 0.1569 0.046 Uiso calc R 1
C C14 0.55635(8) 0.44305(6) 0.3100(2) 0.0298(3) Uani d . 1
H H14A 0.5852 0.472 0.3843 0.036 Uiso calc R 1
H H14B 0.576 0.4474 0.1843 0.036 Uiso calc R 1
C C15 0.58070(8) 0.38398(6) 0.3765(2) 0.0298(3) Uani d . 1
H H15A 0.5631 0.3791 0.5035 0.036 Uiso calc R 1
H H15B 0.553 0.3543 0.3029 0.036 Uiso calc R 1
C C16 0.67285(8) 0.37657(6) 0.3632(2) 0.0296(3) Uani d . 1
H H16A 0.6909 0.3863 0.2394 0.036 Uiso calc R 1
H H16B 0.7 0.4034 0.4477 0.036 Uiso calc R 1
N N1 0.69841(8) 0.31729(5) 0.4060(2) 0.0330(3) Uani d . 1
H H1A 0.7596(11) 0.3168(7) 0.410(2) 0.05 Uiso d . 1
H H1B 0.6783(10) 0.2894(8) 0.313(2) 0.05 Uiso d . 1
H H1C 0.6771(10) 0.3059(8) 0.518(3) 0.05 Uiso d . 1

loop_
_atom_site_aniso_label
_atom_site_aniso_U_11
_atom_site_aniso_U_22
_atom_site_aniso_U_33
_atom_site_aniso_U_12
_atom_site_aniso_U_13
_atom_site_aniso_U_23
C1 0.0300(7) 0.0292(7) 0.0310(9) -0.0031(6) -0.0039(6) 0.0047(7)
C2 0.0531(10) 0.0387(9) 0.0409(10) 0.0002(8) -0.0039(8) -0.0074(8)
C3 0.0520(11) 0.0578(11) 0.0560(12) 0.0174(9) 0.0140(9) -0.0075(10)
C4 0.0303(8) 0.0628(12) 0.0625(13) 0.0045(8) 0.0067(8) 0.0016(11)
C5 0.0302(8) 0.0478(9) 0.0517(11) -0.0079(7) 0.0009(7) -0.0037(9)
C6 0.0273(7) 0.0338(8) 0.0371(9) -0.0024(6) 0.0020(6) -0.0021(7)
C7 0.0305(8) 0.0394(9) 0.0392(10) -0.0077(7) -0.0079(7) 0.0109(8)
O1 0.0485(7) 0.0482(7) 0.0519(8) -0.0211(5) -0.0226(6) 0.0121(6)
O2 0.0244(6) 0.0705(9) 0.0663(9) -0.0034(5) 0.0005(6) -0.0071(8)
C8 0.0236(7) 0.0322(7) 0.0315(8) 0.0017(5) -0.0028(6) -0.0064(7)
C9 0.0247(7) 0.0344(8) 0.0512(11) -0.0007(6) -0.0002(7) 0.0010(8)
C10 0.0239(7) 0.0476(10) 0.0642(13) -0.0027(7) -0.0005(7) -0.0068(9)
C11 0.0274(8) 0.0572(11) 0.0572(12) 0.0105(7) -0.0083(8) -0.0127(10)
C12 0.0450(10) 0.0502(10) 0.0457(11) 0.0215(8) -0.0083(8) -0.0012(9)
C13 0.0378(8) 0.0402(9) 0.0357(9) 0.0072(7) -0.0001(7) 0.0009(8)
C14 0.0217(6) 0.0341(8) 0.0336(9) -0.0010(5) 0.0000(6) -0.0013(7)
C15 0.0206(6) 0.0339(7) 0.0348(9) -0.0004(6) 0.0014(6) 0.0025(7)
C16 0.0204(6) 0.0308(7) 0.0376(9) -0.0008(6) 0.0021(6) 0.0008(7)
N1 0.0243(6) 0.0322(7) 0.0425(8) 0.0019(5) 0.0077(6) -0.0005(7)

loop_
_atom_type_symbol
_atom_type_description
_atom_type_scat_dispersion_real
_atom_type_scat_dispersion_imag
_atom_type_scat_source
C C 0.0033 0.0016 'International Tables Vol C Tables 4.2.6.8 and 6.1.1.4'
H H 0 0 'International Tables Vol C Tables 4.2.6.8 and 6.1.1.4'
N N 0.0061 0.0033 'International Tables Vol C Tables 4.2.6.8 and 6.1.1.4'
O O 0.0106 0.006 'International Tables Vol C Tables 4.2.6.8 and 6.1.1.4'

loop_
_geom_angle_atom_site_label_1
_geom_angle_atom_site_label_2
_geom_angle_atom_site_label_3
_geom_angle
C2 C1 C6 119.22(14)
C2 C1 C7 120.65(14)
C6 C1 C7 120.12(14)
C1 C2 C3 120.20(16)
C1 C2 H2 119.9
C3 C2 H2 119.9
C4 C3 C2 120.10(16)
C4 C3 H3 119.9
C2 C3 H3 119.9
C5 C4 C3 120.03(16)
C5 C4 H4 120
C3 C4 H4 120
C4 C5 C6 120.12(16)
C4 C5 H5 119.9
C6 C5 H5 119.9
C1 C6 C5 120.32(14)
C1 C6 H6 119.8
C5 C6 H6 119.8
O2 C7 O1 123.86(15)
O2 C7 C1 118.56(14)
O1 C7 C1 117.58(15)
C13 C8 C9 118.41(13)
C13 C8 C14 118.80(13)
C9 C8 C14 122.78(13)
C8 C9 C10 120.54(15)
C8 C9 H9 119.7
C10 C9 H9 119.7
C11 C10 C9 120.49(16)
C11 C10 H10 119.8
C9 C10 H10 119.8
C10 C11 C12 119.60(15)
C10 C11 H11 120.2
C12 C11 H11 120.2
C11 C12 C13 119.91(16)
C11 C12 H12 120
C13 C12 H12 120
C8 C13 C12 121.04(15)
C8 C13 H13 119.5
C12 C13 H13 119.5
C8 C14 C15 115.71(12)
C8 C14 H14A 108.4
C15 C14 H14A 108.4
C8 C14 H14B 108.4
C15 C14 H14B 108.4
H14A C14 H14B 107.4
C16 C15 C14 110.00(11)
C16 C15 H15A 109.7
C14 C15 H15A 109.7
C16 C15 H15B 109.7
C14 C15 H15B 109.7
H15A C15 H15B 108.2
N1 C16 C15 111.84(12)
N1 C16 H16A 109.2
C15 C16 H16A 109.2
N1 C16 H16B 109.2
C15 C16 H16B 109.2
H16A C16 H16B 107.9
C16 N1 H1A 107.5(10)
C16 N1 H1B 111.4(10)
H1A N1 H1B 109.9(13)
C16 N1 H1C 110.5(11)
H1A N1 H1C 109.8(14)
H1B N1 H1C 107.7(14)

loop_
_geom_bond_atom_site_label_1
_geom_bond_atom_site_label_2
_geom_bond_distance
C1 C2 1.379(2)
C1 C6 1.382(2)
C1 C7 1.5054(19)
C2 C3 1.392(2)
C2 H2 0.95
C3 C4 1.372(3)
C3 H3 0.95
C4 C5 1.370(2)
C4 H4 0.95
C5 C6 1.3884(19)
C5 H5 0.95
C6 H6 0.95
C7 O2 1.241(2)
C7 O1 1.2695(19)
C8 C13 1.384(2)
C8 C9 1.386(2)
C8 C14 1.5131(18)
C9 C10 1.390(2)
C9 H9 0.95
C10 C11 1.375(2)
C10 H10 0.95
C11 C12 1.378(2)
C11 H11 0.95
C12 C13 1.390(2)
C12 H12 0.95
C13 H13 0.95
C14 C15 1.516(2)
C14 H14A 0.99
C14 H14B 0.99
C15 C16 1.5148(17)
C15 H15A 0.99
C15 H15B 0.99
C16 N1 1.4786(18)
C16 H16A 0.99
C16 H16B 0.99
N1 H1A 0.997(18)
N1 H1B 1.005(18)
N1 H1C 0.939(19)

loop_
_geom_hbond_atom_site_label_D
_geom_hbond_atom_site_label_H
_geom_hbond_atom_site_label_A
_geom_hbond_site_symmetry_A
_geom_hbond_distance_DH
_geom_hbond_distance_HA
_geom_hbond_distance_DA
_geom_hbond_angle_DHA
N1 H1A O2 . 1.00(2) 1.85(2) 2.806(2) 161(2)
N1 H1B O1 2_655 1.01(2) 1.86(2) 2.809(2) 157(2)
N1 H1C O1 7_756 0.94(2) 1.81(2) 2.746(2) 175(2)

loop_
_geom_torsion_atom_site_label_1
_geom_torsion_atom_site_label_2
_geom_torsion_atom_site_label_3
_geom_torsion_atom_site_label_4
_geom_torsion
C6 C1 C2 C3 0.0(2)
C7 C1 C2 C3 -179.81(15)
C1 C2 C3 C4 -0.3(3)
C2 C3 C4 C5 0.4(3)
C3 C4 C5 C6 -0.3(3)
C2 C1 C6 C5 0.1(2)
C7 C1 C6 C5 179.93(14)
C4 C5 C6 C1 0.0(3)
C2 C1 C7 O2 172.78(15)
C6 C1 C7 O2 -7.1(2)
C2 C1 C7 O1 -6.9(2)
C6 C1 C7 O1 173.23(14)
C13 C8 C9 C10 -0.4(2)
C14 C8 C9 C10 178.30(15)
C8 C9 C10 C11 1.3(3)
C9 C10 C11 C12 -1.3(3)
C10 C11 C12 C13 0.5(3)
C9 C8 C13 C12 -0.4(2)
C14 C8 C13 C12 -179.20(14)
C11 C12 C13 C8 0.4(3)
C13 C8 C14 C15 -166.73(14)
C9 C8 C14 C15 14.6(2)
C8 C14 C15 C16 179.49(12)
C14 C15 C16 N1 -173.21(13)

loop_
_cod_related_entry_id
_cod_related_entry_database
_cod_related_entry_code
1 ChemSpider 30654133
